data_1545184
loop_
_publ_author_name
'Dutkiewicz, Micha\/l S.'
'Apostolidis, Christos'
'Walter, Olaf'
'Arnold, Polly L.'

_publ_section_title
;
 Reduction chemistry of neptunium cyclopentadienide complexes: from
 structure to understanding
;
_journal_issue 4
_journal_name_full 'Chem. Sci.'
_journal_page_first 2553
_journal_paper_doi 10.1039/C7SC00034K
_journal_volume 8
_journal_year 2017
_chemical_formula_sum 'C19 H21 N2 Np'
_chemical_formula_weight 514.38
_chemical_name_systematic
;
 ?
;
_space_group_crystal_system orthorhombic
_space_group_IT_number 60
_space_group_name_Hall '-P 2n 2ab'
_space_group_name_H-M_alt 'P b c n'
_symmetry_space_group_name_Hall '-P 2n 2ab'
_symmetry_space_group_name_H-M 'P b c n'
_atom_sites_solution_hydrogens geom
_audit_creation_method SHELXL-2013
_audit_update_record
;
2016-12-22 deposited with the CCDC.
2017-01-30 downloaded from the CCDC.
;
_cell_angle_alpha 90
_cell_angle_beta 90
_cell_angle_gamma 90
_cell_formula_units_Z 4
_cell_length_a 13.6966(15)
_cell_length_b 8.3864(9)
_cell_length_c 14.6562(16)
_cell_measurement_reflns_used 6053
_cell_measurement_temperature 100(2)
_cell_measurement_theta_max 26.95
_cell_measurement_theta_min 2.78
_cell_volume 1683.5(3)
_computing_cell_refinement 'APEX II (Bruker, 2007)'
_computing_data_collection 'APEX II (Bruker, 2007)'
_computing_data_reduction 'SAINT (Bruker, 2007)'
_computing_molecular_graphics 'XPMA (Zsolnai, 1996), ORTEP (Farrugia, 1997)'
_computing_publication_material 'publCIF (Westrip, 2010)'
_computing_structure_refinement 'SHELXL-2013 (Sheldrick, 2013)'
_computing_structure_solution 'SHELXs-2013 (Sheldrick, 2013)'
_diffrn_ambient_temperature 100(2)
_diffrn_detector_area_resol_mean 66
_diffrn_measured_fraction_theta_full 0.999
_diffrn_measured_fraction_theta_max 0.966
_diffrn_measurement_device_type 'Bruker Apex II Quazar'
_diffrn_measurement_method 'combined omega- and phi-scan'
_diffrn_radiation_source 'Microfocus Source'
_diffrn_radiation_type MoK\a
_diffrn_radiation_wavelength 0.71073
_diffrn_reflns_av_R_equivalents 0.0650
_diffrn_reflns_av_unetI/netI 0.0324
_diffrn_reflns_Laue_measured_fraction_full 0.999
_diffrn_reflns_Laue_measured_fraction_max 0.966
_diffrn_reflns_limit_h_max 18
_diffrn_reflns_limit_h_min -18
_diffrn_reflns_limit_k_max 11
_diffrn_reflns_limit_k_min -11
_diffrn_reflns_limit_l_max 19
_diffrn_reflns_limit_l_min -19
_diffrn_reflns_number 27124
_diffrn_reflns_point_group_measured_fraction_full 0.999
_diffrn_reflns_point_group_measured_fraction_max 0.966
_diffrn_reflns_theta_full 25.000
_diffrn_reflns_theta_max 28.418
_diffrn_reflns_theta_min 2.780
_exptl_absorpt_coefficient_mu 6.171
_exptl_absorpt_correction_T_max 0.9466
_exptl_absorpt_correction_T_min 0.8131
_exptl_absorpt_correction_type multi-scan
_exptl_absorpt_process_details (sadabs)
_exptl_crystal_colour green
_exptl_crystal_density_diffrn 2.029
_exptl_crystal_density_method 'not measured'
_exptl_crystal_description plate
_exptl_crystal_F_000 968
_exptl_crystal_size_max 0.035
_exptl_crystal_size_mid 0.028
_exptl_crystal_size_min 0.009
_refine_diff_density_max 0.724
_refine_diff_density_min -1.091
_refine_diff_density_rms 0.143
_refine_ls_extinction_method none
_refine_ls_goodness_of_fit_ref 1.053
_refine_ls_hydrogen_treatment refU
_refine_ls_matrix_type full
_refine_ls_number_parameters 93
_refine_ls_number_reflns 2048
_refine_ls_number_restraints 0
_refine_ls_restrained_S_all 1.053
_refine_ls_R_factor_all 0.0562
_refine_ls_R_factor_gt 0.0237
_refine_ls_shift/su_max 0.000
_refine_ls_shift/su_mean 0.000
_refine_ls_structure_factor_coef Fsqd
_refine_ls_weighting_details
;
 w=1/[\s^2^(Fo^2^)+(0.0138P)^2^+2.5168P]
 where P=(Fo^2^+2Fc^2^)/3
;
_refine_ls_weighting_scheme calc
_refine_ls_wR_factor_gt 0.0374
_refine_ls_wR_factor_ref 0.0431
_reflns_Friedel_coverage 0.000
_reflns_number_gt 1259
_reflns_number_total 2048
_reflns_threshold_expression 'I > 2\s(I)'
_cod_data_source_file c7sc00034k2.cif
_cod_data_source_block mdit58
_cod_depositor_comments 'Adding full bibliography for 1545181--1545185.cif.'
_cod_database_code 1545184
_shelx_space_group_comment
;
The symmetry employed for this shelxl refinement is uniquely defined
by the following loop, which should always be used as a source of
symmetry information in preference to the above space-group names.
They are only intended as comments.
;
_shelx_estimated_absorpt_t_min 0.813
_shelx_estimated_absorpt_t_max 0.947
_shelxl_version_number 2013-2

loop_
_space_group_symop_operation_xyz
'x, y, z'
'x+1/2, -y+1/2, -z'
'-x, y, -z+1/2'
'-x+1/2, -y+1/2, z+1/2'
'-x, -y, -z'
'-x-1/2, y-1/2, z'
'x, -y, z-1/2'
'x-1/2, y-1/2, -z-1/2'

loop_
_atom_site_label
_atom_site_type_symbol
_atom_site_fract_x
_atom_site_fract_y
_atom_site_fract_z
_atom_site_U_iso_or_equiv
_atom_site_adp_type
_atom_site_occupancy
_atom_site_site_symmetry_order
_atom_site_calc_flag
_atom_site_refinement_flags_posn
_atom_site_refinement_flags_adp
_atom_site_refinement_flags_occupancy
Np1 Np 1.0000 0.09372(2) 0.7500 0.01174(6) Uani 1 2 d S T P
N1 N 0.8405(3) 0.0892(4) 0.6460(3) 0.0185(8) Uani 1 1 d . . .
C1 C 0.7748(3) 0.0648(5) 0.6008(3) 0.0148(9) Uani 1 1 d . . .
C2 C 0.6914(3) 0.0296(5) 0.5415(3) 0.0226(10) Uani 1 1 d . . .
H2A H 0.7009 -0.0744 0.5125 0.054(10) Uiso 1 1 calc R U .
H2B H 0.6860 0.1122 0.4945 0.054(10) Uiso 1 1 calc R U .
H2C H 0.6315 0.0276 0.5780 0.054(10) Uiso 1 1 calc R U .
C3 C 0.8611(3) 0.3109(5) 0.8132(3) 0.0180(9) Uani 1 1 d . . .
H3 H 0.8250 0.3631 0.7666 0.021(5) Uiso 1 1 calc R U .
C4 C 0.8360(3) 0.1653(6) 0.8546(3) 0.0206(11) Uani 1 1 d . . .
H4 H 0.7804 0.1020 0.8410 0.021(5) Uiso 1 1 calc R U .
C5 C 0.9085(3) 0.1302(5) 0.9201(3) 0.0199(10) Uani 1 1 d . . .
H5 H 0.9102 0.0392 0.9587 0.021(5) Uiso 1 1 calc R U .
C6 C 0.9780(3) 0.2542(5) 0.9183(3) 0.0187(11) Uani 1 1 d . . .
H6 H 1.0349 0.2611 0.9552 0.021(5) Uiso 1 1 calc R U .
C7 C 0.9482(3) 0.3663(5) 0.8522(3) 0.0176(9) Uani 1 1 d . . .
H7 H 0.9813 0.4621 0.8368 0.021(5) Uiso 1 1 calc R U .
C8 C 0.9625(5) -0.2074(10) 0.6725(4) 0.019(2) Uiso 0.5 1 d G . P
H8 H 0.9263 -0.2064 0.6172 0.046(13) Uiso 0.5 1 calc R U P
C9 C 0.9227(5) -0.2107(10) 0.7619(6) 0.0173(19) Uiso 0.5 1 d G . P
H9 H 0.8553 -0.2122 0.7770 0.046(13) Uiso 0.5 1 calc R U P
C10 C 1.0015(8) -0.2111(8) 0.8249(3) 0.0222(17) Uiso 0.5 1 d G . P
H10 H 0.9960 -0.2131 0.8895 0.046(13) Uiso 0.5 1 calc R U P
C11 C 1.0899(6) -0.2082(12) 0.7744(5) 0.021(2) Uiso 0.5 1 d G . P
H11 H 1.1540 -0.2078 0.7993 0.046(13) Uiso 0.5 1 calc R U P
C12 C 1.0658(5) -0.2059(9) 0.6802(4) 0.020(2) Uiso 0.5 1 d G . P
H12 H 1.1109 -0.2037 0.6309 0.046(13) Uiso 0.5 1 calc R U P

loop_
_atom_site_aniso_label
_atom_site_aniso_U_11
_atom_site_aniso_U_22
_atom_site_aniso_U_33
_atom_site_aniso_U_23
_atom_site_aniso_U_13
_atom_site_aniso_U_12
Np1 0.01287(9) 0.01028(9) 0.01208(9) 0.000 -0.00296(18) 0.000
N1 0.018(2) 0.021(2) 0.0170(19) -0.0018(18) -0.0010(15) 0.0037(19)
C1 0.014(2) 0.017(2) 0.0135(19) 0.0017(17) 0.0038(17) 0.0005(16)
C2 0.018(2) 0.031(3) 0.019(2) -0.003(2) -0.0064(19) 0.000(2)
C3 0.017(2) 0.024(2) 0.0135(19) 0.0004(18) 0.0013(17) 0.0081(18)
C4 0.015(2) 0.027(3) 0.020(2) -0.001(2) 0.0051(19) 0.000(2)
C5 0.021(2) 0.027(3) 0.011(2) 0.0022(17) 0.0056(17) 0.0021(18)
C6 0.017(3) 0.026(2) 0.0130(18) -0.0055(16) -0.0002(15) 0.0033(16)
C7 0.021(2) 0.014(2) 0.017(2) -0.0026(16) 0.0062(18) -0.0015(17)

loop_
_atom_type_symbol
_atom_type_description
_atom_type_scat_dispersion_real
_atom_type_scat_dispersion_imag
_atom_type_scat_source
C C 0.0033 0.0016 'International Tables Vol C Tables 4.2.6.8 and 6.1.1.4'
H H 0.0000 0.0000 'International Tables Vol C Tables 4.2.6.8 and 6.1.1.4'
N N 0.0061 0.0033 'International Tables Vol C Tables 4.2.6.8 and 6.1.1.4'
Np Np -11.4937 4.1493 'International Tables Vol C Tables 4.2.6.8 and 6.1.1.4'

loop_
_geom_angle_atom_site_label_1
_geom_angle_atom_site_label_2
_geom_angle_atom_site_label_3
_geom_angle
_geom_angle_site_symmetry_1
_geom_angle_site_symmetry_3
N1 Np1 N1 178.37(16) 3_756 .
N1 Np1 C9 105.3(2) 3_756 .
N1 Np1 C9 73.1(2) . .
N1 Np1 C9 73.11(14) 3_756 3_756
N1 Np1 C9 105.32(14) . 3_756
C9 Np1 C9 45.6(2) . 3_756
N1 Np1 C4 110.46(11) 3_756 .
N1 Np1 C4 69.91(11) . .
C9 Np1 C4 81.69(16) . .
C9 Np1 C4 122.81(18) 3_756 .
N1 Np1 C4 69.91(11) 3_756 3_756
N1 Np1 C4 110.46(11) . 3_756
C9 Np1 C4 122.81(16) . 3_756
C9 Np1 C4 81.69(17) 3_756 3_756
C4 Np1 C4 155.1(2) . 3_756
N1 Np1 C3 68.91(12) 3_756 3_756
N1 Np1 C3 112.23(12) . 3_756
C9 Np1 C3 152.00(15) . 3_756
C9 Np1 C3 108.66(17) 3_756 3_756
C4 Np1 C3 126.27(14) . 3_756
C4 Np1 C3 29.22(12) 3_756 3_756
N1 Np1 C3 112.23(12) 3_756 .
N1 Np1 C3 68.91(12) . .
C9 Np1 C3 108.66(15) . .
C9 Np1 C3 152.00(17) 3_756 .
C4 Np1 C3 29.21(12) . .
C4 Np1 C3 126.27(14) 3_756 .
C3 Np1 C3 98.56(18) 3_756 .
N1 Np1 C10 102.63(14) 3_756 3_756
N1 Np1 C10 75.83(15) . 3_756
C9 Np1 C10 34.4(3) . 3_756
C9 Np1 C10 29.64(5) 3_756 3_756
C4 Np1 C10 114.16(18) . 3_756
C4 Np1 C10 89.23(17) 3_756 3_756
C3 Np1 C10 118.26(16) 3_756 3_756
C3 Np1 C10 136.50(17) . 3_756
N1 Np1 C10 75.8(2) 3_756 .
N1 Np1 C10 102.6(2) . .
C9 Np1 C10 29.64(5) . .
C9 Np1 C10 34.4(3) 3_756 .
C4 Np1 C10 89.2(2) . .
C4 Np1 C10 114.2(2) 3_756 .
C3 Np1 C10 136.5(2) 3_756 .
C3 Np1 C10 118.3(2) . .
C10 Np1 C10 46.50(15) 3_756 .
N1 Np1 C8 111.58(14) 3_756 .
N1 Np1 C8 66.84(14) . .
C9 Np1 C8 29.44(8) . .
C9 Np1 C8 38.5(2) 3_756 .
C4 Np1 C8 105.55(19) . .
C4 Np1 C8 96.8(2) 3_756 .
C3 Np1 C8 125.14(19) 3_756 .
C3 Np1 C8 126.46(18) . .
C10 Np1 C8 10.1(3) 3_756 .
C10 Np1 C8 48.45(6) . .
N1 Np1 C8 66.84(14) 3_756 3_756
N1 Np1 C8 111.58(14) . 3_756
C9 Np1 C8 38.5(3) . 3_756
C9 Np1 C8 29.4(2) 3_756 3_756
C4 Np1 C8 96.8(2) . 3_756
C4 Np1 C8 105.55(19) 3_756 3_756
C3 Np1 C8 126.46(18) 3_756 3_756
C3 Np1 C8 125.14(19) . 3_756
C10 Np1 C8 48.45(13) 3_756 3_756
C10 Np1 C8 10.1(3) . 3_756
C8 Np1 C8 52.6(2) . 3_756
C1 N1 Np1 170.3(3) . .
N1 C1 C2 178.5(5) . .
C1 C2 H2A 109.5 . .
C1 C2 H2B 109.5 . .
H2A C2 H2B 109.5 . .
C1 C2 H2C 109.5 . .
H2A C2 H2C 109.5 . .
H2B C2 H2C 109.5 . .
C7 C3 C4 108.6(4) . .
C7 C3 Np1 76.8(2) . .
C4 C3 Np1 75.1(2) . .
C7 C3 H3 125.7 . .
C4 C3 H3 125.7 . .
Np1 C3 H3 114.6 . .
C3 C4 C5 107.6(4) . .
C3 C4 Np1 75.7(2) . .
C5 C4 Np1 76.2(3) . .
C3 C4 H4 126.2 . .
C5 C4 H4 126.2 . .
Np1 C4 H4 114.3 . .
C6 C5 C4 108.0(4) . .
C6 C5 Np1 76.3(2) . .
C4 C5 Np1 74.5(2) . .
C6 C5 H5 126.0 . .
C4 C5 H5 126.0 . .
Np1 C5 H5 115.4 . .
C5 C6 C7 108.0(4) . .
C5 C6 Np1 74.8(2) . .
C7 C6 Np1 75.4(2) . .
C5 C6 H6 126.0 . .
C7 C6 H6 126.0 . .
Np1 C6 H6 116.0 . .
C3 C7 C6 107.8(4) . .
C3 C7 Np1 74.3(2) . .
C6 C7 Np1 75.7(2) . .
C3 C7 H7 126.1 . .
C6 C7 H7 126.1 . .
Np1 C7 H7 116.1 . .
C9 C8 C12 108.0 . .
C9 C8 Np1 73.4(3) . .
C12 C8 Np1 77.2(4) . .
C9 C8 H8 126.0 . .
C12 C8 H8 126.0 . .
Np1 C8 H8 115.6 . .
C10 C9 C8 108.0 . .
C10 C9 C8 9.2(3) . 3_756
C8 C9 C8 98.9(3) . 3_756
C10 C9 Np1 75.7(4) . .
C8 C9 Np1 77.1(3) . .
C8 C9 Np1 72.1(2) 3_756 .
C10 C9 H9 126.0 . .
C8 C9 H9 126.0 . .
C8 C9 H9 135.1 3_756 .
Np1 C9 H9 113.5 . .
C11 C10 C9 108.0 . .
C11 C10 Np1 77.5(3) . .
C9 C10 Np1 74.6(4) . .
C11 C10 H10 126.0 . .
C9 C10 H10 126.0 . .
Np1 C10 H10 114.1 . .
C10 C11 C12 108.0 . .
C10 C11 Np1 73.2(3) . .
C12 C11 Np1 76.4(3) . .
C10 C11 H11 126.0 . .
C12 C11 H11 126.0 . .
Np1 C11 H11 116.5 . .
C11 C12 C8 108.0 . .
C11 C12 Np1 74.8(3) . .
C8 C12 Np1 73.9(4) . .
C11 C12 H12 126.0 . .
C8 C12 H12 126.0 . .
Np1 C12 H12 117.4 . .

loop_
_geom_bond_atom_site_label_1
_geom_bond_atom_site_label_2
_geom_bond_distance
_geom_bond_site_symmetry_2
Np1 N1 2.665(4) 3_756
Np1 N1 2.665(4) .
Np1 C9 2.769(8) .
Np1 C9 2.769(8) 3_756
Np1 C4 2.785(4) .
Np1 C4 2.785(4) 3_756
Np1 C3 2.792(4) 3_756
Np1 C3 2.792(4) .
Np1 C10 2.783(6) 3_756
Np1 C10 2.783(6) .
Np1 C8 2.816(8) .
Np1 C8 2.816(8) 3_756
N1 C1 1.135(5) .
C1 C2 1.465(5) .
C2 H2A 0.9800 .
C2 H2B 0.9800 .
C2 H2C 0.9800 .
C3 C7 1.403(6) .
C3 C4 1.407(6) .
C3 H3 0.9500 .
C4 C5 1.413(6) .
C4 H4 0.9500 .
C5 C6 1.409(6) .
C5 H5 0.9500 .
C6 C7 1.410(6) .
C6 H6 0.9500 .
C7 H7 0.9500 .
C8 C9 1.4200 .
C8 C12 1.4200 .
C8 H8 0.9500 .
C9 C10 1.4200 .
C9 C8 1.843(12) 3_756
C9 H9 0.9500 .
C10 C11 1.4200 .
C10 H10 0.9500 .
C11 C12 1.4200 .
C11 H11 0.9500 .
C12 H12 0.9500 .
